data_7160719
loop_
_publ_author_name
'Zaitsev, Andrei V.'
'Markova, Alina A.'
'Nguyen, Minh Tuan'
'Makarenkov, Anton V.'
'Shibaeva, Anna V.'
'Burtsev, Ivan D.'
'Egorov, Anton E.'
'Smol'yakov, Alexander F.'
'Kononova, Elena G.'
'Kuzmin, Vladimir A.'
'Shtil, Alexander A.'
'Ol'shevskaya, Valentina A.'

_publ_section_title
;
 New carborane-BODIPY conjugates: synthesis, photochemical properties and
 tumor cell photodamage.
;
_journal_issue 37
_journal_name_full 'Organic &amp; biomolecular chemistry'
_journal_page_first 8553
_journal_page_last 8569
_journal_paper_doi 10.1039/d5ob01238d
_journal_volume 23
_journal_year 2025
_chemical_formula_moiety 'C43 H20 B F17 N10, C3 H6 O'
_chemical_formula_sum 'C46 H26 B F17 N10 O'
_chemical_formula_weight 1068.58
_space_group_crystal_system monoclinic
_space_group_IT_number 15
_space_group_name_Hall '-C 2yc'
_space_group_name_H-M_alt 'C 1 2/c 1'
_atom_sites_solution_hydrogens geom
_atom_sites_solution_primary dual
_audit_creation_date 2025-03-10
_audit_creation_method
;
Olex2 1.5
(compiled 2025.03.04 svn.red2d20d0 for OlexSys, GUI svn.r7181)
;
_audit_update_record
;
2025-03-10 deposited with the CCDC.	2025-08-29 downloaded from the CCDC.
;
_cell_angle_alpha 90
_cell_angle_beta 103.165(2)
_cell_angle_gamma 90
_cell_formula_units_Z 8
_cell_length_a 32.7758(10)
_cell_length_b 10.8044(4)
_cell_length_c 25.4493(8)
_cell_measurement_reflns_used 5753
_cell_measurement_temperature 120
_cell_measurement_theta_max 25.03
_cell_measurement_theta_min 2.21
_cell_volume 8775.3(5)
_computing_cell_refinement 'SAINT V8.40B (?, 2016)'
_computing_data_reduction 'SAINT V8.40B (?, 2016)'
_computing_molecular_graphics 'Olex2 1.5 (Dolomanov et al., 2009)'
_computing_publication_material 'Olex2 1.5 (Dolomanov et al., 2009)'
_computing_structure_refinement 'XL  (Sheldrick, 2008)'
_computing_structure_solution 'SHELXT 2018/2 (Sheldrick, 2018)'
_diffrn_ambient_temperature 120
_diffrn_detector_area_resol_mean 8
_diffrn_measured_fraction_theta_full 0.999
_diffrn_measured_fraction_theta_max 0.988
_diffrn_measurement_device_type 'Bruker APEX-II CCD'
_diffrn_measurement_method '\f and \w scans'
_diffrn_radiation_type MoK\a
_diffrn_radiation_wavelength 0.71073
_diffrn_reflns_av_R_equivalents 0.0989
_diffrn_reflns_av_unetI/netI 0.1353
_diffrn_reflns_Laue_measured_fraction_full 0.999
_diffrn_reflns_Laue_measured_fraction_max 0.988
_diffrn_reflns_limit_h_max 45
_diffrn_reflns_limit_h_min -34
_diffrn_reflns_limit_k_max 15
_diffrn_reflns_limit_k_min -14
_diffrn_reflns_limit_l_max 29
_diffrn_reflns_limit_l_min -35
_diffrn_reflns_number 52864
_diffrn_reflns_point_group_measured_fraction_full 0.999
_diffrn_reflns_point_group_measured_fraction_max 0.988
_diffrn_reflns_theta_full 25.242
_diffrn_reflns_theta_max 29.609
_diffrn_reflns_theta_min 1.276
_diffrn_source_current 30.0
_diffrn_source_power 1.5
_diffrn_source_voltage 50.0
_diffrn_standards_number 0
_exptl_absorpt_coefficient_mu 0.151
_exptl_absorpt_correction_T_max 0.7459
_exptl_absorpt_correction_T_min 0.6608
_exptl_absorpt_correction_type multi-scan
_exptl_absorpt_process_details
;
SADABS-2016/2 (Bruker,2016/2) was used for absorption correction.
wR2(int) was 0.0834 before and 0.0544 after correction.
The Ratio of minimum to maximum transmission is 0.8859.
The \l/2 correction factor is Not present.
;
_exptl_crystal_colour colourless
_exptl_crystal_colour_primary colourless
_exptl_crystal_density_diffrn 1.618
_exptl_crystal_description prism
_exptl_crystal_F_000 4304
_exptl_crystal_size_max 0.32
_exptl_crystal_size_mid 0.24
_exptl_crystal_size_min 0.17
_refine_diff_density_max 0.285
_refine_diff_density_min -0.410
_refine_diff_density_rms 0.062
_refine_ls_extinction_method none
_refine_ls_goodness_of_fit_ref 0.968
_refine_ls_hydrogen_treatment constr
_refine_ls_matrix_type full
_refine_ls_number_parameters 678
_refine_ls_number_reflns 12171
_refine_ls_number_restraints 0
_refine_ls_restrained_S_all 0.968
_refine_ls_R_factor_all 0.1819
_refine_ls_R_factor_gt 0.0563
_refine_ls_shift/su_max 0.001
_refine_ls_shift/su_mean 0.000
_refine_ls_structure_factor_coef Fsqd
_refine_ls_weighting_details 'w=1/[\s^2^(Fo^2^)+(0.0569P)^2^] where P=(Fo^2^+2Fc^2^)/3'
_refine_ls_weighting_scheme calc
_refine_ls_wR_factor_gt 0.1070
_refine_ls_wR_factor_ref 0.1471
_reflns_Friedel_coverage 0.000
_reflns_number_gt 5193
_reflns_number_total 12171
_reflns_threshold_expression 'I > 2\s(I)'
_cod_data_source_file d5ob01238d2.cif
_cod_data_source_block a_CCDC1
_cod_depositor_comments 'Adding full bibliography for 7160718--7160719.cif.'
_cod_original_sg_symbol_H-M C2/c
_cod_database_code 7160719
_shelx_shelxl_version_number 2018/3
_shelx_space_group_comment
;
The symmetry employed for this shelxl refinement is uniquely defined
by the following loop, which should always be used as a source of
symmetry information in preference to the above space-group names.
They are only intended as comments.
;
_olex2_refinement_description
;
1. Fixed Uiso
 At 1.2 times of:
  All C(H) groups, All C(H,H) groups
 At 1.5 times of:
  All C(H,H,H) groups
2.a Secondary CH2 refined with riding coordinates:
 C24(H24a,H24b), C30(H30a,H30b), C41(H41a,H41b), C47(H47a,H47b)
2.b Aromatic/amide H refined with riding coordinates:
 C6(H6), C7(H7), C16(H16), C17(H17), C20(H20), C21(H21), C22(H22), C29(H29),
 C38(H38), C39(H39), C40(H40), C46(H46)
2.c Idealised Me refined as rotating group:
 C72(H72a,H72b,H72c), C74(H74a,H74b,H74c)
;
_olex2_submission_special_instructions 'No special instructions were received'

loop_
_space_group_symop_operation_xyz
'x, y, z'
'-x, y, -z+1/2'
'x+1/2, y+1/2, z'
'-x+1/2, y+1/2, -z+1/2'
'-x, -y, -z'
'x, -y, z-1/2'
'-x+1/2, -y+1/2, -z'
'x+1/2, -y+1/2, z-1/2'

loop_
_atom_site_label
_atom_site_type_symbol
_atom_site_fract_x
_atom_site_fract_y
_atom_site_fract_z
_atom_site_U_iso_or_equiv
_atom_site_adp_type
_atom_site_occupancy
_atom_site_site_symmetry_order
_atom_site_calc_flag
_atom_site_refinement_flags_posn
_atom_site_refinement_flags_adp
_atom_site_refinement_flags_occupancy
_atom_site_disorder_assembly
_atom_site_disorder_group
F54 F 0.86699(5) 0.30317(15) 0.25754(7) 0.0483(5) Uani 1 1 d . . . . .
F55 F 0.88301(6) 0.37437(17) 0.16367(8) 0.0712(6) Uani 1 1 d . . . . .
F56 F 0.82774(7) 0.31817(18) 0.06877(8) 0.0749(7) Uani 1 1 d . . . . .
F57 F 0.75636(6) 0.19272(18) 0.07018(7) 0.0628(6) Uani 1 1 d . . . . .
F58 F 0.74085(5) 0.11627(15) 0.16422(6) 0.0449(4) Uani 1 1 d . . . . .
F59 F 0.83749(5) 0.33137(14) 0.40011(7) 0.0490(5) Uani 1 1 d . . . . .
F60 F 0.81776(6) 0.46469(16) 0.30792(7) 0.0567(5) Uani 1 1 d . . . . .
F61 F 0.87395(6) 0.62589(16) 0.28330(7) 0.0589(5) Uani 1 1 d . . . . .
F62 F 0.95001(5) 0.65636(14) 0.35144(7) 0.0531(5) Uani 1 1 d . . . . .
F63 F 0.97077(5) 0.52091(14) 0.44304(7) 0.0480(5) Uani 1 1 d . . . . .
F65 F 0.49290(5) 0.50615(14) 0.32176(6) 0.0437(4) Uani 1 1 d . . . . .
F66 F 0.44449(5) 0.67281(16) 0.25824(7) 0.0462(4) Uani 1 1 d . . . . .
F67 F 0.45961(5) 0.92005(15) 0.27437(6) 0.0481(5) Uani 1 1 d . . . . .
F68 F 0.52484(5) 0.99621(14) 0.35391(7) 0.0503(5) Uani 1 1 d . . . . .
F69 F 0.57359(5) 0.83024(14) 0.41763(6) 0.0411(4) Uani 1 1 d . . . . .
F70 F 0.81066(4) 0.06628(12) 0.42422(5) 0.0283(4) Uani 1 1 d . . . . .
F71 F 0.76727(4) -0.06754(13) 0.36753(6) 0.0321(4) Uani 1 1 d . . . . .
N2 N 0.82699(6) 0.01206(18) 0.33926(8) 0.0245(5) Uani 1 1 d . . . . .
N9 N 0.76525(6) 0.14858(18) 0.34213(8) 0.0243(5) Uani 1 1 d . . . . .
N23 N 0.91196(7) -0.16254(19) 0.42722(8) 0.0268(5) Uani 1 1 d . . . . .
N26 N 0.98382(7) 0.1064(2) 0.45451(9) 0.0348(6) Uani 1 1 d . . . . .
N27 N 0.97587(7) 0.2202(2) 0.46867(9) 0.0353(6) Uani 1 1 d . . . . .
N28 N 0.93458(7) 0.22623(19) 0.46505(9) 0.0300(5) Uani 1 1 d . . . . .
N37 N 0.70722(6) 0.28372(19) 0.43796(8) 0.0262(5) Uani 1 1 d . . . . .
N43 N 0.64582(7) 0.4763(2) 0.35845(9) 0.0309(5) Uani 1 1 d . . . . .
N44 N 0.60719(7) 0.5198(2) 0.35239(9) 0.0312(6) Uani 1 1 d . . . . .
N45 N 0.60182(7) 0.54351(19) 0.40231(9) 0.0273(5) Uani 1 1 d . . . . .
C3 C 0.82749(8) 0.0634(2) 0.28939(10) 0.0251(6) Uani 1 1 d . . . . .
C4 C 0.79833(8) 0.1536(2) 0.26601(10) 0.0261(6) Uani 1 1 d . . . . .
C5 C 0.76779(8) 0.1952(2) 0.29164(10) 0.0273(6) Uani 1 1 d . . . . .
C6 C 0.73781(8) 0.2907(2) 0.27701(11) 0.0321(7) Uani 1 1 d . . . . .
H6 H 0.732688 0.336180 0.245155 0.038 Uiso 1 1 calc R U . . .
C7 C 0.71771(8) 0.3040(2) 0.31834(10) 0.0316(7) Uani 1 1 d . . . . .
H7 H 0.696615 0.360599 0.319745 0.038 Uiso 1 1 calc R U . . .
C8 C 0.73497(8) 0.2154(2) 0.35878(10) 0.0254(6) Uani 1 1 d . . . . .
C10 C 0.80335(9) 0.2068(2) 0.21382(11) 0.0290(6) Uani 1 1 d . . . . .
C11 C 0.83898(10) 0.2745(3) 0.21175(12) 0.0367(7) Uani 1 1 d . . . . .
C12 C 0.84751(11) 0.3113(3) 0.16392(15) 0.0482(9) Uani 1 1 d . . . . .
C13 C 0.81986(12) 0.2838(3) 0.11659(14) 0.0492(9) Uani 1 1 d . . . . .
C14 C 0.78369(11) 0.2199(3) 0.11684(12) 0.0438(8) Uani 1 1 d . . . . .
C15 C 0.77591(9) 0.1818(3) 0.16535(11) 0.0342(7) Uani 1 1 d . . . . .
C16 C 0.86142(8) 0.0130(2) 0.27108(11) 0.0304(7) Uani 1 1 d . . . . .
H16 H 0.868913 0.031650 0.238855 0.036 Uiso 1 1 calc R U . . .
C17 C 0.88127(8) -0.0685(2) 0.30972(10) 0.0302(6) Uani 1 1 d . . . . .
H17 H 0.904760 -0.115558 0.308279 0.036 Uiso 1 1 calc R U . . .
C18 C 0.86008(8) -0.0691(2) 0.35197(10) 0.0261(6) Uani 1 1 d . . . . .
C19 C 0.87022(8) -0.1444(2) 0.40012(10) 0.0253(6) Uani 1 1 d . . . . .
C20 C 0.84585(9) -0.2175(2) 0.42517(11) 0.0298(6) Uani 1 1 d . . . . .
H20 H 0.816784 -0.223403 0.415798 0.036 Uiso 1 1 calc R U . . .
C21 C 0.87272(9) -0.2816(2) 0.46742(11) 0.0311(7) Uani 1 1 d . . . . .
H21 H 0.864662 -0.338373 0.490606 0.037 Uiso 1 1 calc R U . . .
C22 C 0.91307(9) -0.2451(2) 0.46821(11) 0.0306(7) Uani 1 1 d . . . . .
H22 H 0.937058 -0.272064 0.492545 0.037 Uiso 1 1 calc R U . . .
C24 C 0.94830(8) -0.0900(2) 0.42191(11) 0.0296(6) Uani 1 1 d . . . . .
H24A H 0.949857 -0.089274 0.384301 0.036 Uiso 1 1 calc R U . . .
H24B H 0.973447 -0.129853 0.442383 0.036 Uiso 1 1 calc R U . . .
C25 C 0.94729(8) 0.0418(2) 0.44118(10) 0.0276(6) Uani 1 1 d . . . . .
C29 C 0.91558(8) 0.1183(2) 0.44773(10) 0.0296(6) Uani 1 1 d . . . . .
H29 H 0.887163 0.099891 0.441584 0.035 Uiso 1 1 calc R U . . .
C30 C 0.91618(9) 0.3452(2) 0.47512(11) 0.0371(7) Uani 1 1 d . . . . .
H30A H 0.936027 0.390528 0.502460 0.045 Uiso 1 1 calc R U . . .
H30B H 0.891233 0.330545 0.488672 0.045 Uiso 1 1 calc R U . . .
C31 C 0.93273(9) 0.5050(2) 0.40995(12) 0.0341(7) Uani 1 1 d . . . . .
C32 C 0.92270(10) 0.5742(3) 0.36377(13) 0.0387(7) Uani 1 1 d . . . . .
C33 C 0.88394(11) 0.5608(3) 0.32947(13) 0.0428(8) Uani 1 1 d . . . . .
C34 C 0.85532(9) 0.4794(3) 0.34188(13) 0.0405(8) Uani 1 1 d . . . . .
C35 C 0.86604(9) 0.4113(2) 0.38869(12) 0.0362(7) Uani 1 1 d . . . . .
C36 C 0.72172(8) 0.1916(2) 0.40855(10) 0.0248(6) Uani 1 1 d . . . . .
C38 C 0.69515(8) 0.2296(2) 0.48055(11) 0.0304(7) Uani 1 1 d . . . . .
H38 H 0.684942 0.271353 0.506849 0.036 Uiso 1 1 calc R U . . .
C39 C 0.70048(8) 0.1042(2) 0.47830(10) 0.0299(6) Uani 1 1 d . . . . .
H39 H 0.694014 0.045870 0.502017 0.036 Uiso 1 1 calc R U . . .
C40 C 0.71751(8) 0.0802(2) 0.43359(10) 0.0284(6) Uani 1 1 d . . . . .
H40 H 0.724731 0.002679 0.422625 0.034 Uiso 1 1 calc R U . . .
C41 C 0.70759(8) 0.4191(2) 0.43166(11) 0.0283(6) Uani 1 1 d . . . . .
H41A H 0.724515 0.440399 0.406283 0.034 Uiso 1 1 calc R U . . .
H41B H 0.720428 0.456516 0.466110 0.034 Uiso 1 1 calc R U . . .
C42 C 0.66445(8) 0.4711(2) 0.41199(11) 0.0266(6) Uani 1 1 d . . . . .
C46 C 0.63656(8) 0.5142(2) 0.44021(11) 0.0289(6) Uani 1 1 d . . . . .
H46 H 0.640601 0.521625 0.477448 0.035 Uiso 1 1 calc R U . . .
C47 C 0.55985(8) 0.5697(2) 0.41082(11) 0.0314(7) Uani 1 1 d . . . . .
H47A H 0.562612 0.601017 0.447181 0.038 Uiso 1 1 calc R U . . .
H47B H 0.544218 0.492787 0.407985 0.038 Uiso 1 1 calc R U . . .
C48 C 0.53515(8) 0.6619(2) 0.37150(11) 0.0290(6) Uani 1 1 d . . . . .
C49 C 0.50170(9) 0.6276(2) 0.33072(11) 0.0320(7) Uani 1 1 d . . . . .
C50 C 0.47595(9) 0.7113(3) 0.29829(11) 0.0333(7) Uani 1 1 d . . . . .
C51 C 0.48380(9) 0.8361(3) 0.30633(11) 0.0339(7) Uani 1 1 d . . . . .
C52 C 0.51706(9) 0.8743(2) 0.34625(11) 0.0336(7) Uani 1 1 d . . . . .
C53 C 0.54174(9) 0.7885(3) 0.37811(11) 0.0313(7) Uani 1 1 d . . . . .
C64 C 0.90490(9) 0.4216(2) 0.42432(11) 0.0332(7) Uani 1 1 d . . . . .
B1 B 0.79235(10) 0.0381(3) 0.37062(12) 0.0258(7) Uani 1 1 d . . . . .
O75 O 0.56397(8) 1.27082(19) 0.40187(9) 0.0582(7) Uani 1 1 d . . . . .
C72 C 0.54245(10) 1.2589(3) 0.30675(13) 0.0540(9) Uani 1 1 d . . . . .
H72A H 0.552413 1.327067 0.288946 0.081 Uiso 1 1 calc R U . . .
H72B H 0.515127 1.278006 0.312278 0.081 Uiso 1 1 calc R U . . .
H72C H 0.540873 1.186044 0.284790 0.081 Uiso 1 1 calc R U . . .
C73 C 0.57186(10) 1.2366(3) 0.35993(14) 0.0405(8) Uani 1 1 d . . . . .
C74 C 0.61180(10) 1.1719(3) 0.35829(15) 0.0651(11) Uani 1 1 d . . . . .
H74A H 0.605638 1.091230 0.342704 0.098 Uiso 1 1 calc R U . . .
H74B H 0.628652 1.163884 0.394289 0.098 Uiso 1 1 calc R U . . .
H74C H 0.626782 1.219063 0.336817 0.098 Uiso 1 1 calc R U . . .

loop_
_atom_site_aniso_label
_atom_site_aniso_U_11
_atom_site_aniso_U_22
_atom_site_aniso_U_33
_atom_site_aniso_U_23
_atom_site_aniso_U_13
_atom_site_aniso_U_12
F54 0.0397(11) 0.0470(10) 0.0646(12) -0.0082(9) 0.0250(10) -0.0071(8)
F55 0.0782(15) 0.0535(12) 0.1039(17) 0.0109(11) 0.0663(13) -0.0037(11)
F56 0.1106(18) 0.0691(13) 0.0669(13) 0.0352(11) 0.0658(13) 0.0431(12)
F57 0.0782(14) 0.0800(14) 0.0317(10) 0.0096(10) 0.0157(10) 0.0404(12)
F58 0.0375(11) 0.0602(11) 0.0352(10) 0.0014(8) 0.0049(8) 0.0059(9)
F59 0.0377(11) 0.0388(9) 0.0724(13) -0.0009(9) 0.0163(9) -0.0099(8)
F60 0.0446(12) 0.0518(11) 0.0686(13) -0.0029(10) 0.0019(10) 0.0065(9)
F61 0.0743(14) 0.0466(11) 0.0586(13) 0.0090(10) 0.0209(11) 0.0115(10)
F62 0.0541(12) 0.0365(9) 0.0786(14) 0.0011(9) 0.0358(10) -0.0053(9)
F63 0.0376(11) 0.0424(10) 0.0646(12) -0.0084(9) 0.0130(9) -0.0082(8)
F65 0.0424(11) 0.0369(9) 0.0526(11) -0.0034(8) 0.0126(9) -0.0036(8)
F66 0.0325(10) 0.0622(11) 0.0421(10) -0.0010(9) 0.0048(8) -0.0010(9)
F67 0.0478(11) 0.0508(10) 0.0469(11) 0.0145(9) 0.0130(9) 0.0195(9)
F68 0.0611(13) 0.0315(9) 0.0596(12) 0.0062(8) 0.0166(10) 0.0035(8)
F69 0.0398(10) 0.0433(9) 0.0397(10) 0.0021(8) 0.0080(8) -0.0054(8)
F70 0.0277(9) 0.0326(8) 0.0261(9) -0.0014(7) 0.0092(7) 0.0032(7)
F71 0.0280(9) 0.0271(8) 0.0435(10) -0.0014(7) 0.0127(7) -0.0034(7)
N2 0.0230(13) 0.0251(11) 0.0260(12) -0.0017(10) 0.0064(10) 0.0011(9)
N9 0.0244(13) 0.0267(12) 0.0240(12) 0.0004(9) 0.0099(10) 0.0010(10)
N23 0.0249(13) 0.0278(12) 0.0289(13) -0.0009(10) 0.0084(10) 0.0015(10)
N26 0.0272(14) 0.0340(13) 0.0444(15) 0.0023(12) 0.0109(11) -0.0012(11)
N27 0.0280(15) 0.0357(14) 0.0427(15) 0.0002(12) 0.0089(12) -0.0013(11)
N28 0.0256(14) 0.0310(12) 0.0357(14) -0.0033(10) 0.0120(11) -0.0006(10)
N37 0.0274(13) 0.0271(12) 0.0253(13) -0.0003(10) 0.0085(10) 0.0009(10)
N43 0.0263(14) 0.0357(13) 0.0325(14) 0.0023(11) 0.0104(11) 0.0070(10)
N44 0.0319(15) 0.0326(13) 0.0310(14) 0.0020(10) 0.0111(11) 0.0069(10)
N45 0.0278(14) 0.0300(12) 0.0272(13) 0.0035(10) 0.0127(11) 0.0062(10)
C3 0.0254(15) 0.0288(14) 0.0235(15) -0.0028(12) 0.0104(12) -0.0025(12)
C4 0.0232(15) 0.0294(14) 0.0266(15) -0.0008(12) 0.0074(12) -0.0019(12)
C5 0.0278(16) 0.0301(15) 0.0245(15) 0.0013(12) 0.0073(12) 0.0012(12)
C6 0.0298(17) 0.0371(16) 0.0309(16) 0.0075(13) 0.0102(13) 0.0060(13)
C7 0.0284(17) 0.0361(16) 0.0328(16) 0.0026(13) 0.0122(13) 0.0063(13)
C8 0.0223(15) 0.0269(13) 0.0277(15) -0.0037(12) 0.0074(12) -0.0006(11)
C10 0.0358(18) 0.0268(14) 0.0283(16) 0.0024(12) 0.0155(13) 0.0110(13)
C11 0.043(2) 0.0310(16) 0.0436(19) -0.0002(14) 0.0248(16) 0.0064(14)
C12 0.053(2) 0.0338(17) 0.070(3) 0.0118(17) 0.040(2) 0.0080(16)
C13 0.067(3) 0.0462(19) 0.049(2) 0.0222(17) 0.043(2) 0.0298(18)
C14 0.054(2) 0.0512(19) 0.0266(18) 0.0101(15) 0.0111(16) 0.0283(17)
C15 0.0350(18) 0.0363(16) 0.0362(18) 0.0071(14) 0.0182(14) 0.0149(14)
C16 0.0332(17) 0.0360(15) 0.0251(16) -0.0022(13) 0.0129(13) 0.0002(13)
C17 0.0297(17) 0.0329(15) 0.0301(16) -0.0017(13) 0.0110(13) 0.0057(13)
C18 0.0259(15) 0.0263(14) 0.0264(15) -0.0029(12) 0.0065(12) 0.0008(12)
C19 0.0228(15) 0.0267(14) 0.0276(15) -0.0045(12) 0.0080(12) 0.0025(11)
C20 0.0268(16) 0.0310(14) 0.0338(16) -0.0038(13) 0.0116(13) 0.0003(12)
C21 0.0358(18) 0.0281(14) 0.0325(16) 0.0016(12) 0.0142(14) 0.0026(13)
C22 0.0385(19) 0.0286(15) 0.0255(16) 0.0009(12) 0.0087(13) 0.0047(13)
C24 0.0241(15) 0.0339(15) 0.0326(16) -0.0012(13) 0.0101(12) -0.0013(12)
C25 0.0256(16) 0.0324(15) 0.0266(15) 0.0004(12) 0.0095(12) -0.0018(12)
C29 0.0257(16) 0.0321(15) 0.0318(16) -0.0031(13) 0.0084(13) -0.0033(12)
C30 0.0384(19) 0.0340(16) 0.0417(18) -0.0083(14) 0.0150(15) -0.0022(13)
C31 0.0304(18) 0.0297(15) 0.0441(19) -0.0100(14) 0.0126(15) -0.0030(13)
C32 0.041(2) 0.0274(15) 0.054(2) -0.0054(15) 0.0237(16) -0.0037(14)
C33 0.059(2) 0.0309(16) 0.043(2) 0.0037(15) 0.0206(17) 0.0095(16)
C34 0.0317(19) 0.0380(17) 0.051(2) -0.0059(16) 0.0080(16) 0.0047(14)
C35 0.0326(18) 0.0265(15) 0.054(2) -0.0074(14) 0.0192(15) -0.0019(13)
C36 0.0214(15) 0.0303(15) 0.0234(15) -0.0003(12) 0.0067(11) 0.0009(12)
C38 0.0270(16) 0.0386(16) 0.0279(16) -0.0004(13) 0.0110(13) 0.0032(13)
C39 0.0287(16) 0.0343(16) 0.0289(16) 0.0039(13) 0.0111(13) 0.0003(12)
C40 0.0240(15) 0.0310(15) 0.0318(16) -0.0004(12) 0.0094(12) -0.0002(12)
C41 0.0273(16) 0.0281(14) 0.0307(16) -0.0008(12) 0.0090(12) 0.0017(12)
C42 0.0274(16) 0.0259(14) 0.0277(16) 0.0003(12) 0.0088(13) -0.0004(12)
C46 0.0310(17) 0.0312(15) 0.0251(15) 0.0016(12) 0.0076(13) 0.0031(12)
C47 0.0283(16) 0.0373(15) 0.0328(17) 0.0054(13) 0.0154(13) 0.0078(13)
C48 0.0257(16) 0.0342(15) 0.0311(16) 0.0025(13) 0.0147(13) 0.0052(12)
C49 0.0341(18) 0.0306(15) 0.0358(18) -0.0004(13) 0.0172(14) 0.0032(13)
C50 0.0258(17) 0.0465(18) 0.0282(16) -0.0015(14) 0.0074(13) -0.0013(14)
C51 0.0292(17) 0.0426(17) 0.0325(17) 0.0118(14) 0.0124(14) 0.0139(14)
C52 0.0398(19) 0.0278(15) 0.0378(18) 0.0049(13) 0.0182(15) 0.0036(13)
C53 0.0281(17) 0.0393(16) 0.0281(16) -0.0010(13) 0.0093(13) -0.0019(13)
C64 0.0346(18) 0.0253(14) 0.0431(18) -0.0092(13) 0.0160(14) -0.0003(13)
B1 0.0250(18) 0.0269(16) 0.0275(18) -0.0003(13) 0.0099(14) 0.0001(13)
O75 0.0849(19) 0.0424(13) 0.0487(15) -0.0044(11) 0.0179(14) -0.0087(12)
C72 0.053(2) 0.0451(19) 0.056(2) 0.0006(16) -0.0042(18) 0.0061(16)
C73 0.041(2) 0.0279(15) 0.047(2) -0.0019(15) -0.0011(16) -0.0054(14)
C74 0.041(2) 0.056(2) 0.089(3) -0.010(2) -0.004(2) 0.0075(17)

loop_
_atom_type_symbol
_atom_type_description
_atom_type_scat_dispersion_real
_atom_type_scat_dispersion_imag
_atom_type_scat_source
C C 0.0033 0.0016 'International Tables Vol C Tables 4.2.6.8 and 6.1.1.4'
H H 0.0000 0.0000 'International Tables Vol C Tables 4.2.6.8 and 6.1.1.4'
B B 0.0013 0.0007 'International Tables Vol C Tables 4.2.6.8 and 6.1.1.4'
F F 0.0171 0.0103 'International Tables Vol C Tables 4.2.6.8 and 6.1.1.4'
N N 0.0061 0.0033 'International Tables Vol C Tables 4.2.6.8 and 6.1.1.4'
O O 0.0106 0.0060 'International Tables Vol C Tables 4.2.6.8 and 6.1.1.4'

loop_
_geom_angle_atom_site_label_1
_geom_angle_atom_site_label_2
_geom_angle_atom_site_label_3
_geom_angle
_geom_angle_site_symmetry_1
_geom_angle_site_symmetry_3
_geom_angle_publ_flag
C3 N2 B1 124.0(2) . . ?
C18 N2 C3 107.3(2) . . ?
C18 N2 B1 128.6(2) . . ?
C5 N9 B1 123.6(2) . . ?
C8 N9 C5 107.0(2) . . ?
C8 N9 B1 129.3(2) . . ?
C19 N23 C24 127.4(2) . . ?
C22 N23 C19 108.7(2) . . ?
C22 N23 C24 122.8(2) . . ?
N27 N26 C25 109.1(2) . . ?
N26 N27 N28 106.6(2) . . ?
N27 N28 C29 111.4(2) . . ?
N27 N28 C30 118.7(2) . . ?
C29 N28 C30 129.6(2) . . ?
C36 N37 C41 129.7(2) . . ?
C38 N37 C36 108.5(2) . . ?
C38 N37 C41 121.5(2) . . ?
N44 N43 C42 109.3(2) . . ?
N43 N44 N45 106.5(2) . . ?
N44 N45 C46 111.0(2) . . ?
N44 N45 C47 120.3(2) . . ?
C46 N45 C47 127.2(2) . . ?
N2 C3 C4 121.2(2) . . ?
N2 C3 C16 108.8(2) . . ?
C4 C3 C16 130.0(2) . . ?
C3 C4 C10 116.4(2) . . ?
C5 C4 C3 121.4(2) . . ?
C5 C4 C10 122.2(2) . . ?
N9 C5 C6 108.7(2) . . ?
C4 C5 N9 121.0(2) . . ?
C4 C5 C6 130.1(2) . . ?
C5 C6 H6 126.2 . . ?
C7 C6 C5 107.5(2) . . ?
C7 C6 H6 126.2 . . ?
C6 C7 H7 126.2 . . ?
C6 C7 C8 107.6(2) . . ?
C8 C7 H7 126.2 . . ?
N9 C8 C7 109.1(2) . . ?
N9 C8 C36 123.9(2) . . ?
C7 C8 C36 126.9(2) . . ?
C11 C10 C4 120.1(3) . . ?
C15 C10 C4 122.7(3) . . ?
C15 C10 C11 116.9(3) . . ?
F54 C11 C10 120.1(3) . . ?
F54 C11 C12 117.8(3) . . ?
C12 C11 C10 122.0(3) . . ?
F55 C12 C11 120.1(3) . . ?
F55 C12 C13 120.4(3) . . ?
C13 C12 C11 119.5(3) . . ?
F56 C13 C12 120.7(3) . . ?
F56 C13 C14 119.0(3) . . ?
C12 C13 C14 120.4(3) . . ?
F57 C14 C13 120.5(3) . . ?
F57 C14 C15 120.2(3) . . ?
C13 C14 C15 119.3(3) . . ?
F58 C15 C10 120.2(2) . . ?
F58 C15 C14 118.0(3) . . ?
C10 C15 C14 121.8(3) . . ?
C3 C16 H16 126.5 . . ?
C17 C16 C3 107.0(2) . . ?
C17 C16 H16 126.5 . . ?
C16 C17 H17 125.8 . . ?
C16 C17 C18 108.4(2) . . ?
C18 C17 H17 125.8 . . ?
N2 C18 C17 108.5(2) . . ?
N2 C18 C19 125.1(2) . . ?
C17 C18 C19 126.3(2) . . ?
N23 C19 C18 120.5(2) . . ?
C20 C19 N23 107.2(2) . . ?
C20 C19 C18 132.0(2) . . ?
C19 C20 H20 126.0 . . ?
C19 C20 C21 107.9(2) . . ?
C21 C20 H20 126.0 . . ?
C20 C21 H21 126.2 . . ?
C22 C21 C20 107.6(2) . . ?
C22 C21 H21 126.2 . . ?
N23 C22 C21 108.5(2) . . ?
N23 C22 H22 125.7 . . ?
C21 C22 H22 125.7 . . ?
N23 C24 H24A 108.9 . . ?
N23 C24 H24B 108.9 . . ?
N23 C24 C25 113.5(2) . . ?
H24A C24 H24B 107.7 . . ?
C25 C24 H24A 108.9 . . ?
C25 C24 H24B 108.9 . . ?
N26 C25 C24 118.8(2) . . ?
N26 C25 C29 108.0(2) . . ?
C29 C25 C24 133.1(2) . . ?
N28 C29 C25 104.8(2) . . ?
N28 C29 H29 127.6 . . ?
C25 C29 H29 127.6 . . ?
N28 C30 H30A 109.4 . . ?
N28 C30 H30B 109.4 . . ?
N28 C30 C64 111.1(2) . . ?
H30A C30 H30B 108.0 . . ?
C64 C30 H30A 109.4 . . ?
C64 C30 H30B 109.4 . . ?
F63 C31 C32 118.3(3) . . ?
F63 C31 C64 119.2(3) . . ?
C32 C31 C64 122.5(3) . . ?
F62 C32 C31 121.2(3) . . ?
F62 C32 C33 119.2(3) . . ?
C31 C32 C33 119.6(3) . . ?
F61 C33 C32 120.4(3) . . ?
F61 C33 C34 119.5(3) . . ?
C34 C33 C32 120.1(3) . . ?
F60 C34 C33 120.1(3) . . ?
F60 C34 C35 120.7(3) . . ?
C33 C34 C35 119.2(3) . . ?
F59 C35 C34 118.3(3) . . ?
F59 C35 C64 119.1(3) . . ?
C34 C35 C64 122.6(3) . . ?
N37 C36 C8 123.3(2) . . ?
C40 C36 N37 107.0(2) . . ?
C40 C36 C8 129.5(2) . . ?
N37 C38 H38 125.5 . . ?
N37 C38 C39 109.1(2) . . ?
C39 C38 H38 125.5 . . ?
C38 C39 H39 126.4 . . ?
C38 C39 C40 107.2(2) . . ?
C40 C39 H39 126.4 . . ?
C36 C40 C39 108.2(2) . . ?
C36 C40 H40 125.9 . . ?
C39 C40 H40 125.9 . . ?
N37 C41 H41A 109.2 . . ?
N37 C41 H41B 109.2 . . ?
N37 C41 C42 112.3(2) . . ?
H41A C41 H41B 107.9 . . ?
C42 C41 H41A 109.2 . . ?
C42 C41 H41B 109.2 . . ?
N43 C42 C41 121.6(2) . . ?
N43 C42 C46 108.1(2) . . ?
C46 C42 C41 130.2(2) . . ?
N45 C46 C42 105.1(2) . . ?
N45 C46 H46 127.5 . . ?
C42 C46 H46 127.5 . . ?
N45 C47 H47A 108.7 . . ?
N45 C47 H47B 108.7 . . ?
N45 C47 C48 114.1(2) . . ?
H47A C47 H47B 107.6 . . ?
C48 C47 H47A 108.7 . . ?
C48 C47 H47B 108.7 . . ?
C49 C48 C47 122.5(2) . . ?
C49 C48 C53 115.5(2) . . ?
C53 C48 C47 121.6(3) . . ?
F65 C49 C48 119.4(2) . . ?
F65 C49 C50 117.3(3) . . ?
C50 C49 C48 123.3(3) . . ?
F66 C50 C49 120.8(3) . . ?
F66 C50 C51 120.1(3) . . ?
C49 C50 C51 119.0(3) . . ?
F67 C51 C50 120.2(3) . . ?
F67 C51 C52 120.2(3) . . ?
C52 C51 C50 119.6(3) . . ?
F68 C52 C51 119.5(2) . . ?
F68 C52 C53 120.6(3) . . ?
C53 C52 C51 119.8(3) . . ?
F69 C53 C48 119.4(2) . . ?
F69 C53 C52 117.9(2) . . ?
C52 C53 C48 122.7(3) . . ?
C31 C64 C30 122.2(3) . . ?
C31 C64 C35 116.0(3) . . ?
C35 C64 C30 121.7(3) . . ?
F70 B1 F71 110.5(2) . . ?
F70 B1 N2 109.9(2) . . ?
F70 B1 N9 111.1(2) . . ?
F71 B1 N2 108.2(2) . . ?
F71 B1 N9 109.4(2) . . ?
N2 B1 N9 107.7(2) . . ?
H72A C72 H72B 109.5 . . ?
H72A C72 H72C 109.5 . . ?
H72B C72 H72C 109.5 . . ?
C73 C72 H72A 109.5 . . ?
C73 C72 H72B 109.5 . . ?
C73 C72 H72C 109.5 . . ?
O75 C73 C72 121.8(3) . . ?
O75 C73 C74 122.1(3) . . ?
C72 C73 C74 116.1(3) . . ?
C73 C74 H74A 109.5 . . ?
C73 C74 H74B 109.5 . . ?
C73 C74 H74C 109.5 . . ?
H74A C74 H74B 109.5 . . ?
H74A C74 H74C 109.5 . . ?
H74B C74 H74C 109.5 . . ?

loop_
_geom_bond_atom_site_label_1
_geom_bond_atom_site_label_2
_geom_bond_distance
_geom_bond_site_symmetry_2
_geom_bond_publ_flag
F54 C11 1.345(3) . ?
F55 C12 1.349(3) . ?
F56 C13 1.352(3) . ?
F57 C14 1.347(3) . ?
F58 C15 1.345(3) . ?
F59 C35 1.353(3) . ?
F60 C34 1.343(3) . ?
F61 C33 1.344(3) . ?
F62 C32 1.348(3) . ?
F63 C31 1.347(3) . ?
F65 C49 1.352(3) . ?
F66 C50 1.340(3) . ?
F67 C51 1.349(3) . ?
F68 C52 1.347(3) . ?
F69 C53 1.351(3) . ?
F70 B1 1.393(3) . ?
F71 B1 1.399(3) . ?
N2 C3 1.389(3) . ?
N2 C18 1.375(3) . ?
N2 B1 1.555(3) . ?
N9 C5 1.400(3) . ?
N9 C8 1.370(3) . ?
N9 B1 1.564(4) . ?
N23 C19 1.399(3) . ?
N23 C22 1.367(3) . ?
N23 C24 1.458(3) . ?
N26 N27 1.323(3) . ?
N26 C25 1.361(3) . ?
N27 N28 1.337(3) . ?
N28 C29 1.348(3) . ?
N28 C30 1.467(3) . ?
N37 C36 1.392(3) . ?
N37 C38 1.367(3) . ?
N37 C41 1.472(3) . ?
N43 N44 1.326(3) . ?
N43 C42 1.361(3) . ?
N44 N45 1.346(3) . ?
N45 C46 1.352(3) . ?
N45 C47 1.468(3) . ?
C3 C4 1.399(3) . ?
C3 C16 1.409(3) . ?
C4 C5 1.388(3) . ?
C4 C10 1.490(4) . ?
C5 C6 1.415(3) . ?
C6 H6 0.9300 . ?
C6 C7 1.370(4) . ?
C7 H7 0.9300 . ?
C7 C8 1.425(3) . ?
C8 C36 1.452(3) . ?
C10 C11 1.389(4) . ?
C10 C15 1.377(4) . ?
C11 C12 1.369(4) . ?
C12 C13 1.365(5) . ?
C13 C14 1.373(5) . ?
C14 C15 1.379(4) . ?
C16 H16 0.9300 . ?
C16 C17 1.370(4) . ?
C17 H17 0.9300 . ?
C17 C18 1.406(3) . ?
C18 C19 1.445(3) . ?
C19 C20 1.379(3) . ?
C20 H20 0.9300 . ?
C20 C21 1.407(4) . ?
C21 H21 0.9300 . ?
C21 C22 1.376(4) . ?
C22 H22 0.9300 . ?
C24 H24A 0.9700 . ?
C24 H24B 0.9700 . ?
C24 C25 1.508(3) . ?
C25 C29 1.368(3) . ?
C29 H29 0.9300 . ?
C30 H30A 0.9700 . ?
C30 H30B 0.9700 . ?
C30 C64 1.507(4) . ?
C31 C32 1.368(4) . ?
C31 C64 1.389(4) . ?
C32 C33 1.375(4) . ?
C33 C34 1.374(4) . ?
C34 C35 1.376(4) . ?
C35 C64 1.389(4) . ?
C36 C40 1.384(3) . ?
C38 H38 0.9300 . ?
C38 C39 1.369(4) . ?
C39 H39 0.9300 . ?
C39 C40 1.401(3) . ?
C40 H40 0.9300 . ?
C41 H41A 0.9700 . ?
C41 H41B 0.9700 . ?
C41 C42 1.498(3) . ?
C42 C46 1.366(3) . ?
C46 H46 0.9300 . ?
C47 H47A 0.9700 . ?
C47 H47B 0.9700 . ?
C47 C48 1.510(3) . ?
C48 C49 1.378(4) . ?
C48 C53 1.390(4) . ?
C49 C50 1.376(4) . ?
C50 C51 1.380(4) . ?
C51 C52 1.373(4) . ?
C52 C53 1.368(4) . ?
O75 C73 1.212(4) . ?
C72 H72A 0.9600 . ?
C72 H72B 0.9600 . ?
C72 H72C 0.9600 . ?
C72 C73 1.492(4) . ?
C73 C74 1.493(4) . ?
C74 H74A 0.9600 . ?
C74 H74B 0.9600 . ?
C74 H74C 0.9600 . ?

loop_
_geom_torsion_atom_site_label_1
_geom_torsion_atom_site_label_2
_geom_torsion_atom_site_label_3
_geom_torsion_atom_site_label_4
_geom_torsion
_geom_torsion_site_symmetry_1
_geom_torsion_site_symmetry_2
_geom_torsion_site_symmetry_3
_geom_torsion_site_symmetry_4
_geom_torsion_publ_flag
F54 C11 C12 F55 -0.1(4) . . . . ?
F54 C11 C12 C13 179.9(3) . . . . ?
F55 C12 C13 F56 0.6(4) . . . . ?
F55 C12 C13 C14 -179.9(3) . . . . ?
F56 C13 C14 F57 -0.5(4) . . . . ?
F56 C13 C14 C15 178.4(2) . . . . ?
F57 C14 C15 F58 0.9(4) . . . . ?
F57 C14 C15 C10 179.3(2) . . . . ?
F59 C35 C64 C30 0.5(4) . . . . ?
F59 C35 C64 C31 179.7(2) . . . . ?
F60 C34 C35 F59 -1.4(4) . . . . ?
F60 C34 C35 C64 178.5(2) . . . . ?
F61 C33 C34 F60 0.4(4) . . . . ?
F61 C33 C34 C35 178.8(2) . . . . ?
F62 C32 C33 F61 2.2(4) . . . . ?
F62 C32 C33 C34 -178.6(2) . . . . ?
F63 C31 C32 F62 0.0(4) . . . . ?
F63 C31 C32 C33 -179.4(2) . . . . ?
F63 C31 C64 C30 -1.7(4) . . . . ?
F63 C31 C64 C35 179.0(2) . . . . ?
F65 C49 C50 F66 -2.5(4) . . . . ?
F65 C49 C50 C51 179.7(2) . . . . ?
F66 C50 C51 F67 0.7(4) . . . . ?
F66 C50 C51 C52 -177.7(2) . . . . ?
F67 C51 C52 F68 1.3(4) . . . . ?
F67 C51 C52 C53 -179.2(2) . . . . ?
F68 C52 C53 F69 0.9(4) . . . . ?
F68 C52 C53 C48 -179.5(2) . . . . ?
N2 C3 C4 C5 -0.1(4) . . . . ?
N2 C3 C4 C10 176.8(2) . . . . ?
N2 C3 C16 C17 0.1(3) . . . . ?
N2 C18 C19 N23 -140.6(2) . . . . ?
N2 C18 C19 C20 46.3(4) . . . . ?
N9 C5 C6 C7 1.0(3) . . . . ?
N9 C8 C36 N37 149.3(2) . . . . ?
N9 C8 C36 C40 -36.3(4) . . . . ?
N23 C19 C20 C21 -0.6(3) . . . . ?
N23 C24 C25 N26 159.4(2) . . . . ?
N23 C24 C25 C29 -22.5(4) . . . . ?
N26 N27 N28 C29 -1.1(3) . . . . ?
N26 N27 N28 C30 -176.1(2) . . . . ?
N26 C25 C29 N28 -0.2(3) . . . . ?
N27 N26 C25 C24 178.1(2) . . . . ?
N27 N26 C25 C29 -0.4(3) . . . . ?
N27 N28 C29 C25 0.9(3) . . . . ?
N27 N28 C30 C64 87.2(3) . . . . ?
N28 C30 C64 C31 -90.7(3) . . . . ?
N28 C30 C64 C35 88.5(3) . . . . ?
N37 C36 C40 C39 -0.1(3) . . . . ?
N37 C38 C39 C40 1.6(3) . . . . ?
N37 C41 C42 N43 -85.5(3) . . . . ?
N37 C41 C42 C46 91.1(3) . . . . ?
N43 N44 N45 C46 -0.7(3) . . . . ?
N43 N44 N45 C47 -168.0(2) . . . . ?
N43 C42 C46 N45 0.2(3) . . . . ?
N44 N43 C42 C41 176.6(2) . . . . ?
N44 N43 C42 C46 -0.7(3) . . . . ?
N44 N45 C46 C42 0.3(3) . . . . ?
N44 N45 C47 C48 -46.8(3) . . . . ?
N45 C47 C48 C49 107.4(3) . . . . ?
N45 C47 C48 C53 -80.2(3) . . . . ?
C3 N2 C18 C17 -0.1(3) . . . . ?
C3 N2 C18 C19 -178.5(2) . . . . ?
C3 N2 B1 F70 -132.4(2) . . . . ?
C3 N2 B1 F71 106.9(3) . . . . ?
C3 N2 B1 N9 -11.2(3) . . . . ?
C3 C4 C5 N9 0.4(4) . . . . ?
C3 C4 C5 C6 174.8(3) . . . . ?
C3 C4 C10 C11 -64.2(3) . . . . ?
C3 C4 C10 C15 109.2(3) . . . . ?
C3 C16 C17 C18 -0.2(3) . . . . ?
C4 C3 C16 C17 177.6(3) . . . . ?
C4 C5 C6 C7 -173.9(3) . . . . ?
C4 C10 C11 F54 -6.8(4) . . . . ?
C4 C10 C11 C12 171.4(3) . . . . ?
C4 C10 C15 F58 6.2(4) . . . . ?
C4 C10 C15 C14 -172.2(2) . . . . ?
C5 N9 C8 C7 0.8(3) . . . . ?
C5 N9 C8 C36 177.4(2) . . . . ?
C5 N9 B1 F70 131.9(2) . . . . ?
C5 N9 B1 F71 -105.9(3) . . . . ?
C5 N9 B1 N2 11.5(3) . . . . ?
C5 C4 C10 C11 112.7(3) . . . . ?
C5 C4 C10 C15 -73.9(3) . . . . ?
C5 C6 C7 C8 -0.6(3) . . . . ?
C6 C7 C8 N9 -0.1(3) . . . . ?
C6 C7 C8 C36 -176.6(2) . . . . ?
C7 C8 C36 N37 -34.7(4) . . . . ?
C7 C8 C36 C40 139.7(3) . . . . ?
C8 N9 C5 C4 174.4(2) . . . . ?
C8 N9 C5 C6 -1.1(3) . . . . ?
C8 N9 B1 F70 -49.9(3) . . . . ?
C8 N9 B1 F71 72.4(3) . . . . ?
C8 N9 B1 N2 -170.3(2) . . . . ?
C8 C36 C40 C39 -175.2(3) . . . . ?
C10 C4 C5 N9 -176.3(2) . . . . ?
C10 C4 C5 C6 -2.0(4) . . . . ?
C10 C11 C12 F55 -178.3(2) . . . . ?
C10 C11 C12 C13 1.7(4) . . . . ?
C11 C10 C15 F58 179.7(2) . . . . ?
C11 C10 C15 C14 1.3(4) . . . . ?
C11 C12 C13 F56 -179.4(3) . . . . ?
C11 C12 C13 C14 0.1(4) . . . . ?
C12 C13 C14 F57 180.0(3) . . . . ?
C12 C13 C14 C15 -1.1(4) . . . . ?
C13 C14 C15 F58 -178.1(2) . . . . ?
C13 C14 C15 C10 0.4(4) . . . . ?
C15 C10 C11 F54 179.4(2) . . . . ?
C15 C10 C11 C12 -2.4(4) . . . . ?
C16 C3 C4 C5 -177.3(3) . . . . ?
C16 C3 C4 C10 -0.4(4) . . . . ?
C16 C17 C18 N2 0.2(3) . . . . ?
C16 C17 C18 C19 178.5(2) . . . . ?
C17 C18 C19 N23 41.4(4) . . . . ?
C17 C18 C19 C20 -131.7(3) . . . . ?
C18 N2 C3 C4 -177.8(2) . . . . ?
C18 N2 C3 C16 0.0(3) . . . . ?
C18 N2 B1 F70 52.8(3) . . . . ?
C18 N2 B1 F71 -67.9(3) . . . . ?
C18 N2 B1 N9 174.0(2) . . . . ?
C18 C19 C20 C21 173.2(3) . . . . ?
C19 N23 C22 C21 0.8(3) . . . . ?
C19 N23 C24 C25 65.2(3) . . . . ?
C19 C20 C21 C22 1.1(3) . . . . ?
C20 C21 C22 N23 -1.2(3) . . . . ?
C22 N23 C19 C18 -174.8(2) . . . . ?
C22 N23 C19 C20 -0.2(3) . . . . ?
C22 N23 C24 C25 -101.3(3) . . . . ?
C24 N23 C19 C18 17.2(4) . . . . ?
C24 N23 C19 C20 -168.2(2) . . . . ?
C24 N23 C22 C21 169.5(2) . . . . ?
C24 C25 C29 N28 -178.5(3) . . . . ?
C25 N26 N27 N28 1.0(3) . . . . ?
C29 N28 C30 C64 -86.7(3) . . . . ?
C30 N28 C29 C25 175.1(2) . . . . ?
C31 C32 C33 F61 -178.4(2) . . . . ?
C31 C32 C33 C34 0.8(4) . . . . ?
C32 C31 C64 C30 179.7(2) . . . . ?
C32 C31 C64 C35 0.5(4) . . . . ?
C32 C33 C34 F60 -178.8(3) . . . . ?
C32 C33 C34 C35 -0.4(4) . . . . ?
C33 C34 C35 F59 -179.8(2) . . . . ?
C33 C34 C35 C64 0.1(4) . . . . ?
C34 C35 C64 C30 -179.4(2) . . . . ?
C34 C35 C64 C31 -0.2(4) . . . . ?
C36 N37 C38 C39 -1.7(3) . . . . ?
C36 N37 C41 C42 111.3(3) . . . . ?
C38 N37 C36 C8 176.5(2) . . . . ?
C38 N37 C36 C40 1.1(3) . . . . ?
C38 N37 C41 C42 -75.8(3) . . . . ?
C38 C39 C40 C36 -0.9(3) . . . . ?
C41 N37 C36 C8 -9.8(4) . . . . ?
C41 N37 C36 C40 174.7(2) . . . . ?
C41 N37 C38 C39 -176.0(2) . . . . ?
C41 C42 C46 N45 -176.7(2) . . . . ?
C42 N43 N44 N45 0.8(3) . . . . ?
C46 N45 C47 C48 148.3(2) . . . . ?
C47 N45 C46 C42 166.4(2) . . . . ?
C47 C48 C49 F65 -6.7(4) . . . . ?
C47 C48 C49 C50 172.6(2) . . . . ?
C47 C48 C53 F69 6.3(4) . . . . ?
C47 C48 C53 C52 -173.3(2) . . . . ?
C48 C49 C50 F66 178.2(2) . . . . ?
C48 C49 C50 C51 0.4(4) . . . . ?
C49 C48 C53 F69 179.2(2) . . . . ?
C49 C48 C53 C52 -0.4(4) . . . . ?
C49 C50 C51 F67 178.6(2) . . . . ?
C49 C50 C51 C52 0.2(4) . . . . ?
C50 C51 C52 F68 179.7(2) . . . . ?
C50 C51 C52 C53 -0.9(4) . . . . ?
C51 C52 C53 F69 -178.6(2) . . . . ?
C51 C52 C53 C48 1.0(4) . . . . ?
C53 C48 C49 F65 -179.6(2) . . . . ?
C53 C48 C49 C50 -0.3(4) . . . . ?
C64 C31 C32 F62 178.5(2) . . . . ?
C64 C31 C32 C33 -0.8(4) . . . . ?
B1 N2 C3 C4 6.5(4) . . . . ?
B1 N2 C3 C16 -175.7(2) . . . . ?
B1 N2 C18 C17 175.4(2) . . . . ?
B1 N2 C18 C19 -3.0(4) . . . . ?
B1 N9 C5 C4 -7.1(4) . . . . ?
B1 N9 C5 C6 177.5(2) . . . . ?
B1 N9 C8 C7 -177.7(2) . . . . ?
B1 N9 C8 C36 -1.1(4) . . . . ?
